data_2311852
loop_
_publ_author_name
'Keikha, Mojtaba'
'Pourayoubi, Mehrdad'
'Tarahhomi, Atekeh'
'van der Lee, Arie'

_publ_section_title
;
 Syntheses and structures of four new mixed-amide phosphoric triamides.
;
_journal_coeditor_code FP3025
_journal_issue 'Pt 3'
_journal_name_full 'Acta crystallographica. Section C, Structural chemistry'
_journal_page_first 251
_journal_page_last 259
_journal_paper_doi 10.1107/S2053229616001595
_journal_volume 72
_journal_year 2016
_chemical_formula_iupac 'C19 H38 N3 O1 P2'
_chemical_formula_moiety 'C19 H38 N3 O1 P2'
_chemical_formula_sum 'C19 H38 N3 O P2'
_chemical_formula_weight 355.51
_chemical_name_systematic
;
<i>N</i>,<i>N</i>',<i>N</i>''-Tricyclohexyl-<i>N</i>''-methylphosphoric
triamide
;
_space_group_IT_number 33
_space_group_name_Hall 'P 2c -2n'
_space_group_name_H-M_alt 'P n a 21'
_symmetry_cell_setting orthorhombic
_symmetry_space_group_name_H-M 'P n a 21'
_atom_sites_solution_hydrogens difmap
_atom_sites_solution_primary other
_audit_creation_method CRYSTALS_ver_14.61
_cell_angle_alpha 90
_cell_angle_beta 90
_cell_angle_gamma 90
_cell_formula_units_Z 8
_cell_length_a 21.9179(10)
_cell_length_b 8.9546(4)
_cell_length_c 20.3544(14)
_cell_measurement_reflns_used 8077
_cell_measurement_temperature 175
_cell_measurement_theta_max 28.0970
_cell_measurement_theta_min 2.0330
_cell_volume 3994.9(4)
_computing_cell_refinement
;
CrysAlis PRO (Agilent, 2011)
;
_computing_data_collection
;
GEMINI (Oxford Diffraction, 2006)
;
_computing_data_reduction
;
CrysAlis PRO (Agilent, 2011)
;
_computing_molecular_graphics
;
<i>PLATON</i> (Spek, 2009) and
<i>Mercury</i> (Macrae <i>et al.</i>, 2008)
;
_computing_publication_material
;
<i>CRYSTALS</i> (Betteridge <i>et al.</i>,  2003) and
<i>enCIFer</i> (Allen <i>et al.</i>, 2004)
;
_computing_structure_refinement
;
CRYSTALS (Betteridge <i>et al.</i>,  2003)
;
_computing_structure_solution
;
SUPERFLIP (Palatinus & Chapuis, 2007)
;
_diffrn_ambient_temperature 175
_diffrn_measured_fraction_theta_full 0.989
_diffrn_measured_fraction_theta_max 0.926
_diffrn_measurement_device Area
_diffrn_measurement_device_type 'Oxford Diffraction Gemini'
_diffrn_measurement_method \w
_diffrn_radiation_monochromator graphite
_diffrn_radiation_type 'Mo K\a'
_diffrn_radiation_wavelength 0.71073
_diffrn_reflns_av_R_equivalents 0.050
_diffrn_reflns_limit_h_max 27
_diffrn_reflns_limit_h_min -29
_diffrn_reflns_limit_k_max 12
_diffrn_reflns_limit_k_min -11
_diffrn_reflns_limit_l_max 26
_diffrn_reflns_limit_l_min -25
_diffrn_reflns_number 33932
_diffrn_reflns_theta_full 25.210
_diffrn_reflns_theta_max 28.977
_diffrn_reflns_theta_min 1.858
_diffrn_standards_number 0
_exptl_absorpt_coefficient_mu 0.149
_exptl_absorpt_correction_T_max 0.97
_exptl_absorpt_correction_T_min 0.95
_exptl_absorpt_correction_type psi-scan
_exptl_absorpt_process_details
;
(CrysAlis PRO; Agilent, 2011)
;
_exptl_crystal_colour colourless
_exptl_crystal_density_diffrn 1.182
_exptl_crystal_density_method 'not measured'
_exptl_crystal_description block
_exptl_crystal_F_000 1568
_exptl_crystal_size_max 0.350
_exptl_crystal_size_mid 0.350
_exptl_crystal_size_min 0.180
_refine_diff_density_max 2.27
_refine_diff_density_min -0.55
_refine_ls_abs_structure_details 'Flack (1983), 4252 Friedel-pairs'
_refine_ls_abs_structure_Flack 0.3(2)
_refine_ls_extinction_method None
_refine_ls_goodness_of_fit_ref 1.2148
_refine_ls_hydrogen_treatment mixed
_refine_ls_matrix_type full
_refine_ls_number_parameters 437
_refine_ls_number_reflns 8783
_refine_ls_number_restraints 444
_refine_ls_R_factor_all 0.1460
_refine_ls_R_factor_gt 0.1240
_refine_ls_shift/su_max 0.0038210
_refine_ls_shift/su_mean 0.0007823
_refine_ls_structure_factor_coef Fsqd
_refine_ls_weighting_details
;
 Method= Modified Sheldrick
 w=1/[\s^2^(F^2^) + ( 0.20P)^2^ + 0.00P]
 ,where P=(max(Fo^2^,0) + 2Fc^2^)/3
;
_refine_ls_weighting_scheme calc
_refine_ls_wR_factor_all 0.3318
_refine_ls_wR_factor_gt 0.3133
_refine_ls_wR_factor_ref 0.3261
_reflns_number_gt 6779
_reflns_number_total 9291
_reflns_threshold_expression I>2.0\s(I)
_cod_data_source_file fp3025sup1.cif
_cod_data_source_block III
_cod_original_cell_volume 3994.9(3)
_cod_original_sg_symbol_H-M 'P n a 21 '
_cod_original_formula_sum 'C19 H38 N3 O1 P2'
_cod_database_code 2311852

loop_
_symmetry_equiv_pos_as_xyz
x,y,z
-x+1/2,y+1/2,z+1/2
x+1/2,-y+1/2,z
-x,-y,z+1/2

loop_
_atom_site_type_symbol
_atom_site_label
_atom_site_fract_x
_atom_site_fract_y
_atom_site_fract_z
_atom_site_U_iso_or_equiv
_atom_site_adp_type
_atom_site_occupancy
P P1 0.32604(6) 0.11891(13) 1.01846(11) 0.0371 Uani 1.0000
O O2 0.37209(14) 0.0066(4) 0.9992(2) 0.0402 Uani 1.0000
N N3 0.3401(3) 0.2366(5) 1.0762(3) 0.0477 Uani 1.0000
C C4 0.3511(3) 0.1924(7) 1.1455(3) 0.0661 Uani 1.0000
C C9 0.3245(5) 0.2991(12) 1.1951(3) 0.1046 Uani 1.0000
C C5 0.4157(3) 0.1623(12) 1.1640(4) 0.1055 Uani 1.0000
C C6 0.4213(5) 0.1103(9) 1.2337(4) 0.1451 Uani 1.0000
C C7 0.3973(4) 0.2247(11) 1.2799(4) 0.1341 Uani 1.0000
C C8 0.3322(4) 0.2576(12) 1.2659(4) 0.1244 Uani 1.0000
N N10 0.3046(2) 0.2389(5) 0.9593(3) 0.0437 Uani 1.0000
C C11 0.2861(2) 0.1887(7) 0.8966(3) 0.0566 Uani 1.0000
C C12 0.2263(3) 0.2569(12) 0.8780(4) 0.1028 Uani 1.0000
C C13 0.1949(4) 0.220(2) 0.8159(5) 0.1761 Uani 1.0000
C C14 0.2364(6) 0.240(2) 0.7595(4) 0.1982 Uani 1.0000
C C15 0.2980(5) 0.1793(18) 0.7746(4) 0.1514 Uani 1.0000
C C16 0.3263(4) 0.2228(14) 0.8390(3) 0.0999 Uani 1.0000
H H101 0.3058 0.3432 0.9679 0.0506 Uiso 1.0000
N N17 0.26418(19) 0.0240(4) 1.0414(3) 0.0453 Uani 1.0000
C C18 0.2597(2) -0.1394(5) 1.0346(3) 0.0434 Uani 1.0000
C C19 0.2147(3) -0.1828(6) 0.9814(3) 0.0578 Uani 1.0000
C C20 0.2134(3) -0.3503(7) 0.9759(4) 0.0665 Uani 1.0000
C C21 0.1959(3) -0.4276(7) 1.0378(3) 0.0693 Uani 1.0000
C C22 0.2421(3) -0.3856(6) 1.0895(4) 0.0646 Uani 1.0000
C C23 0.2440(3) -0.2188(6) 1.0971(3) 0.0568 Uani 1.0000
C C24 0.2110(3) 0.1093(7) 1.0618(5) 0.0684 Uani 1.0000
P P25 0.42115(6) 0.61800(13) 0.97976(12) 0.0383 Uani 1.0000
O O26 0.37220(14) 0.5047(4) 0.9974(2) 0.0396 Uani 1.0000
N N27 0.4382(2) 0.7374(5) 1.0366(3) 0.0456 Uani 1.0000
C C28 0.4678(2) 0.6901(6) 1.0979(3) 0.0540 Uani 1.0000
C C29 0.4245(3) 0.7038(14) 1.1546(3) 0.0970 Uani 1.0000
C C30 0.4579(4) 0.6768(16) 1.2178(4) 0.1216 Uani 1.0000
C C31 0.5206(3) 0.7435(11) 1.2202(3) 0.0945 Uani 1.0000
C C32 0.5622(2) 0.7183(17) 1.1628(3) 0.1463 Uani 1.0000
C C33 0.5306(3) 0.7564(15) 1.0997(3) 0.1389 Uani 1.0000
H H271 0.421(2) 0.824(3) 1.0357(15) 0.0467 Uiso 1.0000
N N34 0.4020(2) 0.7366(5) 0.9194(3) 0.0470 Uani 1.0000
C C35 0.3950(3) 0.6946(7) 0.8532(2) 0.0741 Uani 1.0000
C C36 0.3317(3) 0.6708(14) 0.8285(3) 0.1328 Uani 1.0000
C C37 0.3322(4) 0.6359(12) 0.7563(3) 0.1444 Uani 1.0000
C C38 0.3649(5) 0.7543(15) 0.7190(4) 0.1842 Uani 1.0000
C C39 0.4292(4) 0.7680(17) 0.7418(4) 0.1795 Uani 1.0000
C C40 0.4317(5) 0.8045(13) 0.8136(4) 0.1507 Uani 1.0000
N N41 0.48286(19) 0.5289(4) 0.9574(3) 0.0464 Uani 1.0000
C C42 0.4901(2) 0.3653(5) 0.9632(2) 0.0409 Uani 1.0000
C C43 0.5064(4) 0.2978(7) 0.8970(3) 0.0671 Uani 1.0000
C C44 0.5104(3) 0.1292(7) 0.9047(4) 0.0689 Uani 1.0000
C C45 0.5544(3) 0.0803(7) 0.9577(4) 0.0756 Uani 1.0000
C C46 0.5396(4) 0.1504(7) 1.0229(4) 0.0823 Uani 1.0000
C C47 0.5358(4) 0.3204(7) 1.0159(4) 0.0768 Uani 1.0000
C C48 0.5371(3) 0.6096(6) 0.9358(5) 0.0712 Uani 1.0000
H H421 0.4513 0.3276 0.9759 0.0514 Uiso 1.0000
H H431 0.5444 0.3354 0.8818 0.0861 Uiso 1.0000
H H432 0.4755 0.3206 0.8659 0.0861 Uiso 1.0000
H H442 0.5237 0.0879 0.8642 0.1041 Uiso 1.0000
H H31 0.3388 0.3406 1.0669 0.0483 Uiso 1.0000
H H41 0.3291 0.1022 1.1522 0.0825 Uiso 1.0000
H H91 0.3481 0.3879 1.1918 0.1649 Uiso 1.0000
H H92 0.2836 0.3197 1.1826 0.1649 Uiso 1.0000
H H51 0.4380 0.2527 1.1600 0.1168 Uiso 1.0000
H H52 0.4334 0.0882 1.1366 0.1168 Uiso 1.0000
H H61 0.4622 0.0892 1.2461 0.1692 Uiso 1.0000
H H62 0.3974 0.0223 1.2377 0.1692 Uiso 1.0000
H H71 0.3995 0.1926 1.3244 0.1757 Uiso 1.0000
H H72 0.4196 0.3150 1.2749 0.1757 Uiso 1.0000
H H81 0.3137 0.3284 1.2943 0.1815 Uiso 1.0000
H H82 0.3109 0.1655 1.2686 0.1815 Uiso 1.0000
H H111 0.2820 0.0832 0.8983 0.0631 Uiso 1.0000
H H121 0.2006 0.2305 0.9138 0.1402 Uiso 1.0000
H H122 0.2309 0.3624 0.8766 0.1402 Uiso 1.0000
H H131 0.1836 0.1174 0.8190 0.2131 Uiso 1.0000
H H132 0.1592 0.2791 0.8111 0.2131 Uiso 1.0000
H H141 0.2359 0.3419 0.7472 0.2450 Uiso 1.0000
H H142 0.2212 0.1806 0.7243 0.2450 Uiso 1.0000
H H161 0.3625 0.1653 0.8427 0.1297 Uiso 1.0000
H H162 0.3363 0.3260 0.8395 0.1297 Uiso 1.0000
H H181 0.2987 -0.1748 1.0216 0.0502 Uiso 1.0000
H H191 0.1752 -0.1462 0.9919 0.0747 Uiso 1.0000
H H192 0.2276 -0.1418 0.9407 0.0747 Uiso 1.0000
H H201 0.2526 -0.3843 0.9625 0.0743 Uiso 1.0000
H H202 0.1840 -0.3776 0.9439 0.0743 Uiso 1.0000
H H211 0.1970 -0.5329 1.0322 0.0827 Uiso 1.0000
H H212 0.1561 -0.3981 1.0509 0.0827 Uiso 1.0000
H H221 0.2307 -0.4294 1.1302 0.0747 Uiso 1.0000
H H222 0.2814 -0.4202 1.0772 0.0747 Uiso 1.0000
H H231 0.2739 -0.1939 1.1290 0.0690 Uiso 1.0000
H H232 0.2051 -0.1848 1.1114 0.0690 Uiso 1.0000
H H281 0.4778 0.5875 1.0931 0.0661 Uiso 1.0000
H H291 0.4087 0.8026 1.1555 0.1239 Uiso 1.0000
H H292 0.3918 0.6347 1.1501 0.1239 Uiso 1.0000
H H301 0.4359 0.7220 1.2528 0.1593 Uiso 1.0000
H H302 0.4606 0.5722 1.2252 0.1593 Uiso 1.0000
H H351 0.4122 0.5977 0.8491 0.0892 Uiso 1.0000
H H361 0.3104 0.7617 0.8357 0.1591 Uiso 1.0000
H H362 0.3123 0.5926 0.8521 0.1591 Uiso 1.0000
H H371 0.3530 0.5443 0.7491 0.1925 Uiso 1.0000
H H372 0.2910 0.6265 0.7423 0.1925 Uiso 1.0000
H H381 0.3470 0.8477 0.7298 0.2521 Uiso 1.0000
H H382 0.3594 0.7351 0.6735 0.2521 Uiso 1.0000
H H391 0.4475 0.8451 0.7166 0.2047 Uiso 1.0000
H H392 0.4471 0.6749 0.7306 0.2047 Uiso 1.0000
H H401 0.4734 0.7858 0.8234 0.1840 Uiso 1.0000
H H402 0.4225 0.9062 0.8225 0.1840 Uiso 1.0000
H H441 0.4714 0.0898 0.9152 0.0872 Uiso 1.0000
H H451 0.5943 0.1108 0.9454 0.0900 Uiso 1.0000
H H452 0.5536 -0.0250 0.9631 0.0900 Uiso 1.0000
H H461 0.5686 0.1248 1.0557 0.0986 Uiso 1.0000
H H462 0.5004 0.1153 1.0356 0.0986 Uiso 1.0000
H H471 0.5236 0.3621 1.0568 0.0812 Uiso 1.0000
H H472 0.5751 0.3567 1.0045 0.0812 Uiso 1.0000
H H331 0.5265 0.8664 1.0971 0.2047 Uiso 1.0000
H H332 0.5538 0.7258 1.0637 0.2047 Uiso 1.0000
H H311 0.5422 0.7010 1.2545 0.0982 Uiso 1.0000
H H312 0.5172 0.8469 1.2234 0.0982 Uiso 1.0000
H H241 0.2200 0.2130 1.0636 0.0866 Uiso 1.0000
H H242 0.1991 0.0753 1.1041 0.0866 Uiso 1.0000
H H243 0.1788 0.0927 1.0315 0.0866 Uiso 1.0000
H H481 0.5275 0.7129 0.9330 0.0934 Uiso 1.0000
H H482 0.5687 0.5953 0.9671 0.0934 Uiso 1.0000
H H483 0.5503 0.5748 0.8941 0.0934 Uiso 1.0000
H H151 0.2952 0.0740 0.7693 0.2334 Uiso 1.0000
H H152 0.3267 0.2183 0.7441 0.2334 Uiso 1.0000
H H321 0.5970 0.7812 1.1666 0.1559 Uiso 1.0000
H H322 0.5750 0.6172 1.1600 0.1559 Uiso 1.0000
H H341 0.4010 0.8406 0.9286 0.0646 Uiso 1.0000

loop_
_atom_site_aniso_label
_atom_site_aniso_U_11
_atom_site_aniso_U_22
_atom_site_aniso_U_33
_atom_site_aniso_U_12
_atom_site_aniso_U_13
_atom_site_aniso_U_23
P1 0.0345(6) 0.0299(6) 0.0468(7) -0.0022(4) -0.0023(5) 0.0018(6)
O2 0.0279(14) 0.0331(14) 0.060(2) -0.0005(10) 0.0015(12) 0.0028(13)
N3 0.058(3) 0.035(2) 0.050(2) -0.0096(19) 0.001(2) -0.0041(15)
C4 0.093(4) 0.048(4) 0.057(2) -0.011(3) -0.013(3) 0.003(2)
C9 0.124(7) 0.138(8) 0.052(3) 0.017(6) -0.001(4) -0.019(4)
C5 0.102(5) 0.105(6) 0.110(5) 0.018(5) -0.019(5) 0.020(6)
C6 0.195(11) 0.140(10) 0.100(6) 0.044(8) -0.055(7) 0.001(5)
C7 0.207(9) 0.086(6) 0.109(7) -0.009(7) -0.074(7) -0.016(5)
C8 0.198(9) 0.113(7) 0.063(3) 0.013(7) -0.024(6) -0.009(5)
N10 0.050(3) 0.027(2) 0.055(2) -0.0045(16) -0.015(2) 0.0017(14)
C11 0.071(3) 0.041(3) 0.057(2) 0.000(2) -0.021(2) 0.001(2)
C12 0.080(4) 0.117(7) 0.111(6) 0.010(4) -0.059(4) 0.001(5)
C13 0.165(9) 0.233(15) 0.131(8) 0.010(11) -0.096(6) -0.021(10)
C14 0.210(12) 0.265(18) 0.119(7) 0.007(12) -0.084(7) -0.024(12)
C15 0.203(10) 0.199(13) 0.052(4) -0.002(10) -0.037(5) 0.008(7)
C16 0.114(6) 0.134(8) 0.051(3) -0.004(6) -0.011(3) 0.011(5)
N17 0.0353(18) 0.0318(16) 0.069(3) 0.0010(13) 0.0088(18) 0.0012(18)
C18 0.024(2) 0.0353(17) 0.070(3) -0.0023(16) 0.0037(19) -0.001(2)
C19 0.053(3) 0.053(2) 0.067(3) -0.003(2) -0.012(3) 0.002(3)
C20 0.062(4) 0.057(3) 0.080(4) -0.020(3) 0.001(4) -0.013(3)
C21 0.062(4) 0.041(3) 0.106(5) -0.011(3) 0.016(3) 0.000(3)
C22 0.077(4) 0.039(2) 0.077(4) 0.005(3) 0.015(3) 0.007(3)
C23 0.059(3) 0.043(2) 0.068(3) 0.006(3) 0.001(3) 0.007(3)
C24 0.044(3) 0.049(3) 0.112(6) 0.009(2) 0.021(3) -0.009(4)
P25 0.0322(6) 0.0320(6) 0.0507(8) 0.0012(4) -0.0006(5) 0.0005(6)
O26 0.0278(13) 0.0327(14) 0.058(2) 0.0025(10) 0.0014(12) 0.0002(13)
N27 0.047(3) 0.040(2) 0.049(2) -0.0020(17) -0.008(2) 0.0013(15)
C28 0.075(3) 0.036(3) 0.051(2) 0.007(2) -0.014(2) -0.001(2)
C29 0.099(5) 0.137(8) 0.055(3) -0.032(6) 0.002(3) -0.001(5)
C30 0.103(5) 0.214(11) 0.047(3) -0.063(7) 0.005(3) 0.015(6)
C31 0.070(4) 0.118(7) 0.095(5) -0.006(4) 0.008(3) 0.016(5)
C32 0.068(5) 0.296(16) 0.075(5) -0.020(8) -0.004(3) 0.007(7)
C33 0.062(4) 0.251(14) 0.104(5) -0.025(6) -0.021(4) 0.019(8)
N34 0.056(3) 0.032(2) 0.053(2) 0.0052(18) -0.010(2) -0.0013(15)
C35 0.109(5) 0.055(4) 0.058(3) 0.028(4) -0.023(3) -0.010(3)
C36 0.127(6) 0.213(12) 0.059(4) -0.044(8) -0.029(4) 0.013(6)
C37 0.114(8) 0.259(16) 0.060(5) -0.011(8) -0.028(5) 0.002(6)
C38 0.149(9) 0.335(17) 0.069(6) -0.052(12) 0.020(6) -0.002(8)
C39 0.137(8) 0.309(18) 0.092(5) -0.028(11) 0.028(7) 0.007(9)
C40 0.116(8) 0.254(14) 0.081(5) -0.031(8) 0.007(6) 0.041(8)
N41 0.0356(17) 0.0338(17) 0.070(3) 0.0031(14) 0.0084(18) 0.0029(18)
C42 0.039(2) 0.0359(18) 0.047(3) 0.0021(17) 0.0032(18) 0.0017(18)
C43 0.080(4) 0.064(3) 0.058(3) 0.019(3) 0.013(3) -0.005(3)
C44 0.056(4) 0.059(3) 0.092(4) 0.010(3) 0.015(3) -0.024(3)
C45 0.036(3) 0.049(3) 0.142(6) 0.006(2) 0.007(3) 0.003(3)
C46 0.077(5) 0.055(3) 0.115(5) 0.017(3) -0.037(5) 0.008(4)
C47 0.078(4) 0.056(3) 0.097(5) 0.029(3) -0.033(4) -0.002(3)
C48 0.044(3) 0.042(3) 0.127(7) 0.001(2) 0.024(4) 0.011(4)

loop_
_atom_type_symbol
_atom_type_scat_Cromer_Mann_a1
_atom_type_scat_Cromer_Mann_a2
_atom_type_scat_Cromer_Mann_a3
_atom_type_scat_Cromer_Mann_a4
_atom_type_scat_Cromer_Mann_b1
_atom_type_scat_Cromer_Mann_b2
_atom_type_scat_Cromer_Mann_b3
_atom_type_scat_Cromer_Mann_b4
_atom_type_scat_Cromer_Mann_c
_atom_type_scat_dispersion_real
_atom_type_scat_dispersion_imag
_atom_type_scat_source
C 2.3100 1.0200 1.5886 0.8650 20.8439 10.2075 0.5687 51.6512 0.2156 0.0033 0.0016 'International Tables Vol C 4.2.6.8 and 6.1.1.4'
H 0.4930 0.3229 0.1402 0.0408 10.5109 26.1257 3.1424 57.7998 0.0030 0.0000 0.0000 'International Tables Vol C 4.2.6.8 and 6.1.1.4'
N 12.2126 3.1322 2.0125 1.1663 0.0057 9.8933 28.9975 0.5826 -11.5290 0.0061 0.0033 'International Tables Vol C 4.2.6.8 and 6.1.1.4'
O 3.0485 2.2868 1.5463 0.8670 13.2771 5.7011 0.3239 32.9089 0.2508 0.0106 0.0060 'International Tables Vol C 4.2.6.8 and 6.1.1.4'
P 6.4345 4.1791 1.7800 1.4908 1.9067 27.1570 0.5260 68.1645 1.1149 0.1023 0.0942 'International Tables Vol C 4.2.6.8 and 6.1.1.4'

loop_
_geom_angle_atom_site_label_1
_geom_angle_atom_site_label_2
_geom_angle_atom_site_label_3
_geom_angle
_geom_angle_publ_flag
O2 P1 N3 120.6(3) yes
O2 P1 N10 115.9(3) yes
N3 P1 N10 99.1(2) yes
O2 P1 N17 106.44(19) yes
N3 P1 N17 106.5(3) yes
N10 P1 N17 107.4(2) yes
P1 N3 C4 123.4(4) yes
P1 N17 C24 117.7(4) yes
P25 N27 C28 121.2(4) yes
P25 N41 C48 121.0(3) yes
O26 P25 N27 115.7(3) yes
O26 P25 N34 114.8(2) yes
N27 P25 N34 99.4(2) yes
O26 P25 N41 108.9(2) yes
N27 P25 N41 109.3(2) yes
N34 P25 N41 108.2(3) yes
P1 N10 C11 121.6(4) yes
P1 N17 C18 122.3(3) yes
P25 N34 C35 124.0(4) yes
P25 N41 C42 123.4(4) yes
P1 N3 H31 119.4 no
C4 N3 H31 117.1 no
N3 C4 C9 113.8(5) no
N3 C4 C5 116.3(6) no
C9 C4 C5 108.3(7) no
N3 C4 H41 106.3 no
C9 C4 H41 104.3 no
C5 C4 H41 107.0 no
C4 C9 C8 116.3(7) no
C4 C9 H91 105.9 no
C8 C9 H91 102.2 no
C4 C9 H92 108.1 no
C8 C9 H92 114.3 no
H91 C9 H92 109.5 no
C4 C5 C6 111.9(7) no
C4 C5 H51 108.3 no
C6 C5 H51 107.7 no
C4 C5 H52 111.5 no
C6 C5 H52 107.8 no
H51 C5 H52 109.5 no
C5 C6 C7 110.9(2) no
C5 C6 H61 113.0 no
C7 C6 H61 107.6 no
C5 C6 H62 107.0 no
C7 C6 H62 108.8 no
H61 C6 H62 109.5 no
C6 C7 C8 110.8(2) no
C6 C7 H71 112.1 no
C8 C7 H71 106.9 no
C6 C7 H72 109.7 no
C8 C7 H72 107.7 no
H71 C7 H72 109.5 no
C9 C8 C7 110.1(7) no
C9 C8 H81 111.8 no
C7 C8 H81 115.3 no
C9 C8 H82 102.4 no
C7 C8 H82 106.9 no
H81 C8 H82 109.5 no
P1 N10 H101 119.3 no
C11 N10 H101 119.1 no
N10 C11 C12 110.5(5) no
N10 C11 C16 118.3(5) no
C12 C11 C16 103.5(7) no
N10 C11 H111 108.1 no
C12 C11 H111 109.4 no
C16 C11 H111 106.7 no
C11 C12 C13 122.2(8) no
C11 C12 H121 102.8 no
C13 C12 H121 108.9 no
C11 C12 H122 108.7 no
C13 C12 H122 104.4 no
H121 C12 H122 109.5 no
C12 C13 C14 110.5(2) no
C12 C13 H131 106.4 no
C14 C13 H131 109.2 no
C12 C13 H132 110.1 no
C14 C13 H132 111.0 no
H131 C13 H132 109.5 no
C13 C14 C15 110.8(2) no
C13 C14 H141 108.4 no
C15 C14 H141 114.6 no
C13 C14 H142 107.6 no
C15 C14 H142 105.8 no
H141 C14 H142 109.5 no
C14 C15 C16 117.5(10) no
C14 C15 H151 106.3 no
C16 C15 H151 112.4 no
C14 C15 H152 109.4 no
C16 C15 H152 101.6 no
H151 C15 H152 109.5 no
C15 C16 C11 112.8(7) no
C15 C16 H161 106.0 no
C11 C16 H161 108.5 no
C15 C16 H162 110.9 no
C11 C16 H162 109.0 no
H161 C16 H162 109.5 no
C18 N17 C24 119.7(4) no
N17 C18 C19 111.5(4) no
N17 C18 C23 114.0(4) no
C19 C18 C23 109.6(4) no
N17 C18 H181 107.3 no
C19 C18 H181 107.6 no
C23 C18 H181 106.6 no
C18 C19 C20 108.7(5) no
C18 C19 H191 110.2 no
C20 C19 H191 110.2 no
C18 C19 H192 109.2 no
C20 C19 H192 109.0 no
H191 C19 H192 109.5 no
C19 C20 C21 113.9(6) no
C19 C20 H201 109.0 no
C21 C20 H201 109.1 no
C19 C20 H202 108.7 no
C21 C20 H202 106.6 no
H201 C20 H202 109.5 no
C20 C21 C22 107.5(5) no
C20 C21 H211 110.7 no
C22 C21 H211 108.2 no
C20 C21 H212 110.2 no
C22 C21 H212 110.6 no
H211 C21 H212 109.5 no
C21 C22 C23 109.7(6) no
C21 C22 H221 109.2 no
C23 C22 H221 109.2 no
C21 C22 H222 110.2 no
C23 C22 H222 109.1 no
H221 C22 H222 109.5 no
C22 C23 C18 113.0(5) no
C22 C23 H231 108.8 no
C18 C23 H231 108.2 no
C22 C23 H232 109.0 no
C18 C23 H232 108.4 no
H231 C23 H232 109.5 no
N17 C24 H241 111.0 no
N17 C24 H242 108.1 no
H241 C24 H242 109.5 no
N17 C24 H243 109.3 no
H241 C24 H243 109.5 no
H242 C24 H243 109.5 no
P25 N27 H271 118.8(15) no
C28 N27 H271 117.9(15) no
N27 C28 C29 110.5(5) no
N27 C28 C33 108.2(4) no
C29 C28 C33 122.0(6) no
N27 C28 H281 107.1 no
C29 C28 H281 107.7 no
C33 C28 H281 100.0 no
C28 C29 C30 109.8(6) no
C28 C29 H291 108.8 no
C30 C29 H291 108.2 no
C28 C29 H292 110.4 no
C30 C29 H292 110.2 no
H291 C29 H292 109.5 no
C29 C30 C31 114.3(7) no
C29 C30 H301 109.1 no
C31 C30 H301 105.6 no
C29 C30 H302 109.0 no
C31 C30 H302 109.3 no
H301 C30 H302 109.5 no
C30 C31 C32 118.2(7) no
C30 C31 H311 109.3 no
C32 C31 H311 102.4 no
C30 C31 H312 109.0 no
C32 C31 H312 104.6 no
H311 C31 H312 113.4 no
C31 C32 C33 110.66(19) no
C31 C32 H321 109.6 no
C33 C32 H321 107.7 no
C31 C32 H322 111.7 no
C33 C32 H322 107.5 no
H321 C32 H322 109.5 no
C28 C33 C32 110.82(19) no
C28 C33 H331 107.9 no
C32 C33 H331 108.3 no
C28 C33 H332 111.4 no
C32 C33 H332 110.8 no
H331 C33 H332 107.5 no
P25 N34 H341 118.9 no
C35 N34 H341 116.5 no
N34 C35 C36 117.6(5) no
N34 C35 C40 106.3(5) no
C36 C35 C40 114.2(6) no
N34 C35 H351 106.6 no
C36 C35 H351 102.0 no
C40 C35 H351 109.8 no
C35 C36 C37 110.71(19) no
C35 C36 H361 106.4 no
C37 C36 H361 109.5 no
C35 C36 H362 110.6 no
C37 C36 H362 110.1 no
H361 C36 H362 109.5 no
C36 C37 C38 110.8(2) no
C36 C37 H371 109.5 no
C38 C37 H371 107.8 no
C36 C37 H372 107.8 no
C38 C37 H372 111.5 no
H371 C37 H372 109.5 no
C37 C38 C39 110.8(2) no
C37 C38 H381 108.0 no
C39 C38 H381 104.2 no
C37 C38 H382 107.9 no
C39 C38 H382 116.1 no
H381 C38 H382 109.5 no
C38 C39 C40 110.9(2) no
C38 C39 H391 106.9 no
C40 C39 H391 110.7 no
C38 C39 H392 104.1 no
C40 C39 H392 114.3 no
H391 C39 H392 109.5 no
C35 C40 C39 111.1(2) no
C35 C40 H401 106.6 no
C39 C40 H401 101.6 no
C35 C40 H402 114.2 no
C39 C40 H402 112.8 no
H401 C40 H402 109.5 no
C42 N41 C48 115.3(4) no
N41 C42 C43 110.4(4) no
N41 C42 C47 112.8(4) no
C43 C42 C47 111.4(5) no
N41 C42 H421 106.1 no
C43 C42 H421 108.1 no
C47 C42 H421 107.7 no
C42 C43 C44 108.5(5) no
C42 C43 H431 110.8 no
C44 C43 H431 109.6 no
C42 C43 H432 109.7 no
C44 C43 H432 108.8 no
H431 C43 H432 109.5 no
C43 C44 C45 113.4(6) no
C43 C44 H442 108.3 no
C45 C44 H442 108.1 no
C43 C44 H441 109.9 no
C45 C44 H441 107.8 no
H442 C44 H441 109.1 no
C44 C45 C46 111.8(5) no
C44 C45 H451 108.5 no
C46 C45 H451 108.1 no
C44 C45 H452 111.0 no
C46 C45 H452 108.0 no
H451 C45 H452 109.5 no
C45 C46 C47 110.2(7) no
C45 C46 H461 112.1 no
C47 C46 H461 110.0 no
C45 C46 H462 107.3 no
C47 C46 H462 107.8 no
H461 C46 H462 109.5 no
C46 C47 C42 111.3(5) no
C46 C47 H471 108.9 no
C42 C47 H471 109.2 no
C46 C47 H472 108.3 no
C42 C47 H472 109.6 no
H471 C47 H472 109.5 no
N41 C48 H481 108.7 no
N41 C48 H482 109.0 no
H481 C48 H482 109.5 no
N41 C48 H483 110.8 no
H481 C48 H483 109.5 no
H482 C48 H483 109.5 no

loop_
_geom_bond_atom_site_label_1
_geom_bond_atom_site_label_2
_geom_bond_distance
_geom_bond_publ_flag
P1 O2 1.478(4) yes
P1 N3 1.608(5) yes
P1 N10 1.680(5) yes
P1 N17 1.667(4) yes
P25 O26 1.520(4) yes
P25 N27 1.619(5) yes
P25 N34 1.677(5) yes
P25 N41 1.635(4) yes
N3 C4 1.485(9) no
N3 H31 0.950 no
C4 C9 1.507(5) no
C4 C5 1.490(5) no
C4 H41 0.950 no
C9 C8 1.500(5) no
C9 H91 0.950 no
C9 H92 0.950 no
C5 C6 1.498(5) no
C5 H51 0.950 no
C5 H52 0.950 no
C6 C7 1.488(5) no
C6 H61 0.950 no
C6 H62 0.950 no
C7 C8 1.484(5) no
C7 H71 0.950 no
C7 H72 0.950 no
C8 H81 0.950 no
C8 H82 0.950 no
N10 C11 1.413(8) no
N10 H101 0.950 no
C11 C12 1.497(4) no
C11 C16 1.498(5) no
C11 H111 0.950 no
C12 C13 1.477(5) no
C12 H121 0.950 no
C12 H122 0.950 no
C13 C14 1.477(5) no
C13 H131 0.950 no
C13 H132 0.950 no
C14 C15 1.485(5) no
C14 H141 0.950 no
C14 H142 0.950 no
C15 C16 1.502(5) no
C15 H151 0.950 no
C15 H152 0.950 no
C16 H161 0.950 no
C16 H162 0.950 no
N17 C18 1.474(6) no
N17 C24 1.453(7) no
C18 C19 1.514(6) no
C18 C23 1.497(7) no
C18 H181 0.950 no
C19 C20 1.504(6) no
C19 H191 0.950 no
C19 H192 0.950 no
C20 C21 1.487(7) no
C20 H201 0.950 no
C20 H202 0.950 no
C21 C22 1.509(7) no
C21 H211 0.950 no
C21 H212 0.950 no
C22 C23 1.502(6) no
C22 H221 0.950 no
C22 H222 0.950 no
C23 H231 0.950 no
C23 H232 0.950 no
C24 H241 0.950 no
C24 H242 0.950 no
C24 H243 0.950 no
N27 C28 1.468(7) no
N27 H271 0.859(19) no
C28 C29 1.5000(10) no
C28 C33 1.5002(10) no
C28 H281 0.950 no
C29 C30 1.5000(10) no
C29 H291 0.950 no
C29 H292 0.950 no
C30 C31 1.4999(10) no
C30 H301 0.950 no
C30 H302 0.950 no
C31 C32 1.4994(10) no
C31 H311 0.924 no
C31 H312 0.931 no
C32 C33 1.4992(10) no
C32 H321 0.950 no
C32 H322 0.950 no
C33 H331 0.990 no
C33 H332 0.933 no
N34 C35 1.407(8) no
N34 H341 0.950 no
C35 C36 1.491(5) no
C35 C40 1.506(5) no
C35 H351 0.950 no
C36 C37 1.502(5) no
C36 H361 0.950 no
C36 H362 0.950 no
C37 C38 1.489(5) no
C37 H371 0.950 no
C37 H372 0.950 no
C38 C39 1.489(5) no
C38 H381 0.950 no
C38 H382 0.950 no
C39 C40 1.498(5) no
C39 H391 0.950 no
C39 H392 0.950 no
C40 H401 0.950 no
C40 H402 0.950 no
N41 C42 1.478(6) no
N41 C48 1.459(7) no
C42 C43 1.520(6) no
C42 C47 1.522(7) no
C42 H421 0.950 no
C43 C44 1.521(7) no
C43 H431 0.950 no
C43 H432 0.950 no
C44 C45 1.512(8) no
C44 H442 0.950 no
C44 H441 0.950 no
C45 C46 1.504(8) no
C45 H451 0.950 no
C45 H452 0.950 no
C46 C47 1.531(7) no
C46 H461 0.950 no
C46 H462 0.950 no
C47 H471 0.950 no
C47 H472 0.950 no
C48 H481 0.950 no
C48 H482 0.950 no
C48 H483 0.950 no

loop_
_geom_hbond_atom_site_label_D
_geom_hbond_atom_site_label_H
_geom_hbond_atom_site_label_A
_geom_hbond_site_symmetry_A
_geom_hbond_distance_DH
_geom_hbond_distance_HA
_geom_hbond_distance_DA
_geom_hbond_angle_DHA
_geom_hbond_publ_flag
N10 H101 O26 . 0.950 2.138 2.908(11) 137.24(15) yes
N27 H271 O2 1_565 0.859 2.095 2.913(11) 159.0(19) yes
N3 H31 O26 . 0.950 2.167 2.971(11) 141.66(16) yes
N34 H341 O2 1_565 0.950 2.162 2.984(11) 144.14(17) yes
